data_4120805
loop_
_publ_author_name
'Rebecca C. Poulten'
'Michael J. Page'
'Andr\'es G. Algarra'
'Jennifer J. Le Roy'
'Isidoro L\'opez'
'Emma Carter'
'Antoni Llobet'
'Stuart A. Macgregor'
'Mary F. Mahon'
'Damien M. Murphy'
'Muralee Murugesu'
'Michael K. Whittlesey'

_publ_section_title
;
 Synthesis, Electronic Structure, and Magnetism of [Ni(6-Mes)2]+: A
 Two-Coordinate Nickel(I) Complex Stabilized by Bulky N-Heterocyclic
 Carbenes
;
_journal_name_full 'Journal of the American Chemical Society'
_journal_page_first 13640
_journal_page_last 13643
_journal_paper_doi 10.1021/ja407004y
_journal_volume 135
_journal_year 2013
_chemical_formula_sum 'C46 H60 Br Cl4 N4 Ni'
_chemical_formula_weight 949.40
_chemical_name_systematic
;
 ?
;
_space_group_IT_number 4
_symmetry_cell_setting monoclinic
_symmetry_space_group_name_Hall 'P 2yb'
_symmetry_space_group_name_H-M 'P 1 21 1'
_atom_sites_solution_hydrogens geom
_atom_sites_solution_primary direct
_atom_sites_solution_secondary difmap
_audit_creation_method SHELXL-97
_cell_angle_alpha 90.00
_cell_angle_beta 94.612(1)
_cell_angle_gamma 90.00
_cell_formula_units_Z 2
_cell_length_a 10.3210(1)
_cell_length_b 21.8360(3)
_cell_length_c 10.4070(2)
_cell_measurement_reflns_used 86898
_cell_measurement_temperature 150(2)
_cell_measurement_theta_max 27.485
_cell_measurement_theta_min 2.910
_cell_volume 2337.82(6)
_computing_cell_refinement 'HKL Scalepack (Otwinowski & Minor 1997)'
_computing_data_collection 'Collect (Bruker AXS BV 1997-2004)'
_computing_data_reduction 'Denzo & Scalepack (Otwinowski, Minor 1997)'
_computing_molecular_graphics 'ORTEX (P.McArdle 1995)'
_computing_publication_material 'SHELXL-97/2 (Sheldrick 1997)'
_computing_structure_refinement 'SHELXL-97/2 (Sheldrick 1997)'
_computing_structure_solution 'SHELXS-97 (Sheldrick 1990)'
_diffrn_ambient_temperature 150(2)
_diffrn_measured_fraction_theta_full 0.997
_diffrn_measured_fraction_theta_max 0.997
_diffrn_measurement_device_type '95mm CCD camera on \k-goniostat'
_diffrn_measurement_method CCD
_diffrn_radiation_monochromator 'horizonally mounted graphite crystal'
_diffrn_radiation_source 'fine-focus sealed tube'
_diffrn_radiation_type MoK\a
_diffrn_radiation_wavelength 0.71073
_diffrn_reflns_av_R_equivalents 0.0492
_diffrn_reflns_av_sigmaI/netI 0.0436
_diffrn_reflns_limit_h_max 13
_diffrn_reflns_limit_h_min -13
_diffrn_reflns_limit_k_max 28
_diffrn_reflns_limit_k_min -28
_diffrn_reflns_limit_l_max 13
_diffrn_reflns_limit_l_min -13
_diffrn_reflns_number 46015
_diffrn_reflns_theta_full 27.46
_diffrn_reflns_theta_max 27.46
_diffrn_reflns_theta_min 3.73
_exptl_absorpt_coefficient_mu 1.534
_exptl_absorpt_correction_T_max 0.502
_exptl_absorpt_correction_T_min 0.455
_exptl_absorpt_correction_type multi-scan
_exptl_absorpt_process_details
;
multi-scan from symmetry-related measurements 
 Sortav (Blessing 1995)
;
_exptl_crystal_colour colorless
_exptl_crystal_density_diffrn 1.349
_exptl_crystal_description block
_exptl_crystal_F_000 990
_exptl_crystal_size_max 0.20
_exptl_crystal_size_mid 0.20
_exptl_crystal_size_min 0.15
_refine_diff_density_max 0.394
_refine_diff_density_min -0.656
_refine_diff_density_rms 0.056
_refine_ls_abs_structure_details 'Flack H D (1983), Acta Cryst. A39, 876-881'
_refine_ls_abs_structure_Flack 0.002(7)
_refine_ls_extinction_method none
_refine_ls_goodness_of_fit_ref 1.018
_refine_ls_hydrogen_treatment constr
_refine_ls_matrix_type full
_refine_ls_number_parameters 530
_refine_ls_number_reflns 10667
_refine_ls_number_restraints 13
_refine_ls_restrained_S_all 1.044
_refine_ls_R_factor_all 0.0567
_refine_ls_R_factor_gt 0.0365
_refine_ls_shift/su_max 0.001
_refine_ls_shift/su_mean 0.000
_refine_ls_structure_factor_coef Fsqd
_refine_ls_weighting_details 'calc w=1/[\s^2^(Fo^2^)+(0.0476P)^2^+0.6038P] where P=(Fo^2^+2Fc^2^)/3'
_refine_ls_weighting_scheme calc
_refine_ls_wR_factor_gt 0.0842
_refine_ls_wR_factor_ref 0.0935
_reflns_number_gt 8383
_reflns_number_total 10667
_reflns_threshold_expression >2\s(I)
_cod_data_source_file ja407004y_si_001_1.cif
_cod_data_source_block k10mkw10
_cod_database_code 4120805

loop_
_symmetry_equiv_pos_as_xyz
'x, y, z'
'-x, y+1/2, -z'

loop_
_atom_site_label
_atom_site_type_symbol
_atom_site_fract_x
_atom_site_fract_y
_atom_site_fract_z
_atom_site_U_iso_or_equiv
_atom_site_adp_type
_atom_site_occupancy
_atom_site_symmetry_multiplicity
_atom_site_calc_flag
_atom_site_refinement_flags
_atom_site_disorder_assembly
_atom_site_disorder_group
Br1 Br 0.38539(3) 0.376626(16) 0.15243(3) 0.03991(9) Uani 1 1 d . . .
Ni1 Ni -0.11258(3) 0.375186(17) 0.64951(3) 0.02403(8) Uani 1 1 d . . .
Cl1 Cl 0.44049(10) 0.16480(5) 0.11905(12) 0.0657(3) Uani 1 1 d . . .
Cl2 Cl 0.16754(10) 0.19845(5) 0.08619(11) 0.0615(3) Uani 1 1 d . . .
Cl3 Cl 0.37913(11) 0.58498(5) 0.19006(13) 0.0648(3) Uani 1 1 d . . .
Cl4 Cl 0.32609(10) 0.54403(6) -0.07597(11) 0.0632(3) Uani 1 1 d . . .
N1 N 0.1236(2) 0.39340(11) 0.5233(2) 0.0300(6) Uani 1 1 d . B .
N2 N -0.0306(2) 0.46808(11) 0.4794(2) 0.0307(5) Uani 1 1 d . B .
N3 N -0.2967(2) 0.28588(11) 0.7205(3) 0.0342(6) Uani 1 1 d . D .
N4 N -0.2446(2) 0.35573(12) 0.8799(2) 0.0322(6) Uani 1 1 d . D .
C1 C 0.0045(3) 0.41567(13) 0.5398(3) 0.0276(6) Uani 1 1 d . . .
C2 C 0.2202(3) 0.42445(16) 0.4480(3) 0.0406(8) Uani 1 1 d D . .
H2A H 0.2189 0.4063 0.3608 0.049 Uiso 0.50 1 calc PR A 1
H2B H 0.3085 0.4193 0.4913 0.049 Uiso 0.50 1 calc PR A 1
H2C H 0.2724 0.4533 0.5044 0.049 Uiso 0.50 1 calc PR A 2
H2D H 0.2799 0.3937 0.4153 0.049 Uiso 0.50 1 calc PR A 2
C3 C 0.1849(7) 0.4942(4) 0.4378(8) 0.054(2) Uani 0.50 1 d PD B 1
H3A H 0.2003 0.5137 0.5236 0.064 Uiso 0.50 1 calc PR B 1
H3B H 0.2412 0.5147 0.3782 0.064 Uiso 0.50 1 calc PR B 1
C4 C 0.0511(4) 0.50148(16) 0.3914(3) 0.0426(8) Uani 1 1 d D . .
H4A H 0.0366 0.4848 0.3029 0.051 Uiso 0.50 1 calc PR B 1
H4B H 0.0276 0.5455 0.3890 0.051 Uiso 0.50 1 calc PR B 1
H4C H 0.0957 0.5359 0.4384 0.051 Uiso 0.50 1 calc PR B 2
H4D H -0.0049 0.5187 0.3185 0.051 Uiso 0.50 1 calc PR B 2
C5 C 0.1605(3) 0.33472(14) 0.5786(3) 0.0290(6) Uani 1 1 d . . .
C6 C 0.1448(3) 0.28265(15) 0.5007(3) 0.0343(7) Uani 1 1 d . B .
C7 C 0.1863(3) 0.22701(15) 0.5527(3) 0.0383(7) Uani 1 1 d . . .
H7 H 0.1785 0.1914 0.5002 0.046 Uiso 1 1 calc R B .
C8 C 0.2393(3) 0.22177(15) 0.6796(3) 0.0386(7) Uani 1 1 d . B .
C9 C 0.2523(3) 0.27470(16) 0.7544(3) 0.0373(7) Uani 1 1 d . . .
H9 H 0.2872 0.2717 0.8414 0.045 Uiso 1 1 calc R B .
C10 C 0.2154(3) 0.33200(15) 0.7048(3) 0.0308(6) Uani 1 1 d . B .
C11 C 0.0844(5) 0.2878(2) 0.3643(3) 0.0515(10) Uani 1 1 d . . .
H11A H 0.0006 0.3089 0.3643 0.077 Uiso 1 1 calc R B .
H11B H 0.0710 0.2468 0.3276 0.077 Uiso 1 1 calc R . .
H11C H 0.1423 0.3111 0.3124 0.077 Uiso 1 1 calc R . .
C12 C 0.2809(4) 0.15983(17) 0.7347(4) 0.0541(10) Uani 1 1 d . . .
H12A H 0.3428 0.1657 0.8101 0.081 Uiso 1 1 calc R B .
H12B H 0.3224 0.1362 0.6692 0.081 Uiso 1 1 calc R . .
H12C H 0.2046 0.1376 0.7602 0.081 Uiso 1 1 calc R . .
C13 C 0.2377(3) 0.38945(15) 0.7833(3) 0.0409(8) Uani 1 1 d . . .
H13A H 0.2749 0.3788 0.8701 0.061 Uiso 1 1 calc R B .
H13B H 0.1548 0.4107 0.7893 0.061 Uiso 1 1 calc R . .
H13C H 0.2980 0.4163 0.7418 0.061 Uiso 1 1 calc R . .
C14 C -0.1547(3) 0.49489(14) 0.4984(3) 0.0326(7) Uani 1 1 d . . .
C15 C -0.1613(4) 0.53900(15) 0.5959(3) 0.0392(8) Uani 1 1 d . B .
C16 C -0.2827(4) 0.56564(16) 0.6085(3) 0.0506(10) Uani 1 1 d . . .
H16 H -0.2902 0.5959 0.6731 0.061 Uiso 1 1 calc R B .
C17 C -0.3910(4) 0.54990(19) 0.5317(4) 0.0548(10) Uani 1 1 d . B .
C18 C -0.3815(4) 0.50589(18) 0.4354(3) 0.0481(9) Uani 1 1 d . . .
H18 H -0.4570 0.4948 0.3822 0.058 Uiso 1 1 calc R B .
C19 C -0.2633(3) 0.47808(15) 0.4163(3) 0.0395(7) Uani 1 1 d . B .
C20 C -0.0438(4) 0.55405(18) 0.6830(4) 0.0538(11) Uani 1 1 d . . .
H20A H -0.0608 0.5908 0.7332 0.081 Uiso 1 1 calc R B .
H20B H 0.0299 0.5616 0.6314 0.081 Uiso 1 1 calc R . .
H20C H -0.0234 0.5197 0.7417 0.081 Uiso 1 1 calc R . .
C21 C -0.5231(5) 0.5800(3) 0.5500(5) 0.0836(16) Uani 1 1 d . . .
H21A H -0.5585 0.5632 0.6272 0.125 Uiso 1 1 calc R B .
H21B H -0.5835 0.5716 0.4745 0.125 Uiso 1 1 calc R . .
H21C H -0.5116 0.6243 0.5600 0.125 Uiso 1 1 calc R . .
C22 C -0.2535(4) 0.43149(19) 0.3113(4) 0.0499(9) Uani 1 1 d . . .
H22A H -0.3409 0.4212 0.2735 0.075 Uiso 1 1 calc R B .
H22B H -0.2111 0.3945 0.3475 0.075 Uiso 1 1 calc R . .
H22C H -0.2022 0.4484 0.2444 0.075 Uiso 1 1 calc R . .
C23 C -0.2288(3) 0.33548(13) 0.7609(3) 0.0292(6) Uani 1 1 d . . .
C24 C -0.3916(3) 0.25348(17) 0.7963(4) 0.0516(10) Uani 1 1 d D . .
H24A H -0.4773 0.2740 0.7853 0.062 Uiso 0.75 1 calc PR C 1
H24B H -0.4021 0.2106 0.7666 0.062 Uiso 0.75 1 calc PR C 1
H24C H -0.3495 0.2176 0.8405 0.062 Uiso 0.25 1 calc PR C 2
H24D H -0.4656 0.2387 0.7382 0.062 Uiso 0.25 1 calc PR C 2
C25A C -0.3444(12) 0.2549(5) 0.9242(10) 0.034(3) Uiso 0.25 1 d PD D 1
H25C H -0.2587 0.2344 0.9349 0.040 Uiso 0.25 1 calc PR D 1
H25D H -0.4047 0.2331 0.9776 0.040 Uiso 0.25 1 calc PR D 1
C26 C -0.3299(3) 0.32696(18) 0.9705(3) 0.0469(9) Uani 1 1 d D . .
H6A H -0.4159 0.3473 0.9655 0.056 Uiso 0.75 1 calc PR D 1
H6B H -0.2904 0.3297 1.0601 0.056 Uiso 0.75 1 calc PR D 1
H6C H -0.2808 0.2952 1.0219 0.056 Uiso 0.25 1 calc PR D 2
H6D H -0.3593 0.3583 1.0305 0.056 Uiso 0.25 1 calc PR D 2
C27 C -0.2772(3) 0.26187(13) 0.5949(3) 0.0368(7) Uani 1 1 d . . .
C28 C -0.1818(3) 0.21675(15) 0.5835(4) 0.0419(8) Uani 1 1 d . D .
C29 C -0.1635(3) 0.19448(16) 0.4620(4) 0.0498(10) Uani 1 1 d . . .
H29 H -0.0990 0.1641 0.4530 0.060 Uiso 1 1 calc R D .
C30 C -0.3321(4) 0.25889(17) 0.3678(4) 0.0504(9) Uani 1 1 d . . .
H30 H -0.3835 0.2729 0.2938 0.060 Uiso 1 1 calc R D .
C31 C -0.3549(3) 0.28261(15) 0.4874(4) 0.0420(8) Uani 1 1 d . D .
C32 C -0.0993(4) 0.1945(2) 0.7007(4) 0.0551(11) Uani 1 1 d . . .
H32A H -0.1558 0.1818 0.7673 0.083 Uiso 1 1 calc R D .
H32B H -0.0421 0.2276 0.7341 0.083 Uiso 1 1 calc R . .
H32C H -0.0467 0.1596 0.6768 0.083 Uiso 1 1 calc R . .
C33 C -0.2085(5) 0.1923(2) 0.2211(5) 0.0738(14) Uani 1 1 d . . .
H33A H -0.2881 0.1943 0.1631 0.111 Uiso 1 1 calc R D .
H33B H -0.1781 0.1499 0.2277 0.111 Uiso 1 1 calc R . .
H33C H -0.1413 0.2179 0.1869 0.111 Uiso 1 1 calc R . .
C34 C -0.4595(4) 0.32983(18) 0.5022(4) 0.0487(9) Uani 1 1 d . . .
H34A H -0.4985 0.3417 0.4169 0.073 Uiso 1 1 calc R D .
H34B H -0.4214 0.3659 0.5466 0.073 Uiso 1 1 calc R . .
H34C H -0.5267 0.3125 0.5528 0.073 Uiso 1 1 calc R . .
C35 C -0.1775(3) 0.41045(15) 0.9246(3) 0.0313(6) Uani 1 1 d . . .
C36 C -0.2434(3) 0.46608(16) 0.9128(3) 0.0353(7) Uani 1 1 d . D .
C37 C -0.1798(3) 0.51813(16) 0.9620(3) 0.0381(7) Uani 1 1 d . . .
H37 H -0.2242 0.5563 0.9570 0.046 Uiso 1 1 calc R D .
C38 C -0.0530(3) 0.51609(17) 1.0184(3) 0.0423(8) Uani 1 1 d . D .
C39 C 0.0089(3) 0.45942(17) 1.0279(3) 0.0406(8) Uani 1 1 d . . .
H39 H 0.0957 0.4575 1.0658 0.049 Uiso 1 1 calc R D .
C40 C -0.0513(3) 0.40571(17) 0.9841(3) 0.0358(7) Uani 1 1 d . D .
C41 C -0.3785(3) 0.46963(19) 0.8455(4) 0.0438(9) Uani 1 1 d . . .
H41A H -0.3771 0.4540 0.7573 0.066 Uiso 1 1 calc R D .
H41B H -0.4079 0.5123 0.8429 0.066 Uiso 1 1 calc R . .
H41C H -0.4382 0.4448 0.8925 0.066 Uiso 1 1 calc R . .
C42 C 0.0146(4) 0.57374(19) 1.0648(4) 0.0541(10) Uani 1 1 d . . .
H42A H 0.0905 0.5633 1.1233 0.081 Uiso 1 1 calc R D .
H42B H -0.0454 0.5990 1.1105 0.081 Uiso 1 1 calc R . .
H42C H 0.0427 0.5965 0.9909 0.081 Uiso 1 1 calc R . .
C43 C 0.0154(3) 0.34436(17) 1.0020(3) 0.0430(8) Uani 1 1 d . . .
H43A H 0.1037 0.3503 1.0422 0.065 Uiso 1 1 calc R D .
H43B H 0.0197 0.3246 0.9179 0.065 Uiso 1 1 calc R . .
H43C H -0.0338 0.3184 1.0575 0.065 Uiso 1 1 calc R . .
C44 C 0.3200(4) 0.21536(17) 0.1681(5) 0.0562(10) Uani 1 1 d . . .
H44A H 0.3140 0.2115 0.2622 0.067 Uiso 1 1 calc R . .
H44B H 0.3446 0.2581 0.1495 0.067 Uiso 1 1 calc R . .
C45 C 0.4256(4) 0.53475(19) 0.0689(4) 0.0559(10) Uani 1 1 d . . .
H45A H 0.4194 0.4919 0.0992 0.067 Uiso 1 1 calc R . .
H45B H 0.5173 0.5427 0.0526 0.067 Uiso 1 1 calc R . .
C53 C -0.2363(3) 0.21518(17) 0.3525(4) 0.0536(10) Uani 1 1 d . D .
C3A C 0.1537(6) 0.4582(3) 0.3386(6) 0.0320(13) Uani 0.50 1 d PD B 2
H3A1 H 0.1107 0.4290 0.2761 0.038 Uiso 0.50 1 calc PR B 2
H3A2 H 0.2177 0.4823 0.2939 0.038 Uiso 0.50 1 calc PR B 2
C25 C -0.4421(4) 0.2993(2) 0.8995(4) 0.0396(10) Uani 0.75 1 d PD D 2
H25A H -0.4970 0.3315 0.8556 0.048 Uiso 0.75 1 calc PR D 2
H25B H -0.4951 0.2769 0.9593 0.048 Uiso 0.75 1 calc PR D 2

loop_
_atom_site_aniso_label
_atom_site_aniso_U_11
_atom_site_aniso_U_22
_atom_site_aniso_U_33
_atom_site_aniso_U_23
_atom_site_aniso_U_13
_atom_site_aniso_U_12
Br1 0.04084(17) 0.04567(18) 0.03316(16) 0.00261(16) 0.00270(12) -0.00649(17)
Ni1 0.02450(17) 0.02266(16) 0.02518(16) 0.00180(17) 0.00350(12) -0.00177(16)
Cl1 0.0627(6) 0.0514(6) 0.0866(8) 0.0084(5) 0.0279(6) 0.0104(5)
Cl2 0.0645(6) 0.0464(5) 0.0762(7) -0.0017(5) 0.0209(5) 0.0106(5)
Cl3 0.0599(6) 0.0521(6) 0.0815(7) -0.0028(5) 0.0005(5) -0.0082(5)
Cl4 0.0557(6) 0.0656(7) 0.0691(6) 0.0090(5) 0.0104(5) 0.0071(5)
N1 0.0303(13) 0.0347(14) 0.0261(12) 0.0023(9) 0.0081(10) -0.0035(10)
N2 0.0402(14) 0.0257(13) 0.0273(13) 0.0035(10) 0.0087(11) -0.0027(11)
N3 0.0286(13) 0.0257(13) 0.0482(15) 0.0095(11) 0.0024(11) -0.0061(11)
N4 0.0268(12) 0.0394(15) 0.0311(13) 0.0103(10) 0.0074(10) -0.0005(10)
C1 0.0303(14) 0.0294(15) 0.0233(14) -0.0047(11) 0.0023(11) -0.0034(12)
C2 0.0354(17) 0.047(2) 0.0418(18) 0.0047(15) 0.0159(14) -0.0059(15)
C3 0.050(4) 0.059(5) 0.055(5) 0.007(4) 0.025(4) -0.007(4)
C4 0.059(2) 0.0343(18) 0.0372(18) 0.0088(14) 0.0186(16) -0.0051(16)
C5 0.0243(14) 0.0354(16) 0.0283(15) -0.0012(12) 0.0084(11) -0.0008(12)
C6 0.0336(16) 0.0390(17) 0.0311(16) -0.0025(13) 0.0076(13) -0.0027(14)
C7 0.0360(17) 0.0330(17) 0.0472(19) -0.0067(14) 0.0120(14) 0.0017(13)
C8 0.0292(16) 0.0386(18) 0.049(2) 0.0062(15) 0.0088(14) 0.0055(13)
C9 0.0285(16) 0.0457(19) 0.0375(17) 0.0040(14) 0.0016(13) 0.0004(13)
C10 0.0222(14) 0.0410(18) 0.0299(15) -0.0008(13) 0.0052(12) 0.0015(13)
C11 0.071(3) 0.050(2) 0.0336(18) -0.0085(17) 0.0029(18) -0.006(2)
C12 0.046(2) 0.041(2) 0.076(3) 0.0095(19) 0.0123(19) 0.0081(17)
C13 0.0457(19) 0.047(2) 0.0296(16) -0.0056(13) -0.0022(14) -0.0007(15)
C14 0.0454(18) 0.0240(15) 0.0293(15) 0.0060(12) 0.0087(13) 0.0032(13)
C15 0.062(2) 0.0271(17) 0.0302(16) 0.0041(13) 0.0139(15) -0.0013(16)
C16 0.085(3) 0.0342(19) 0.0353(18) -0.0017(14) 0.0211(19) 0.0123(19)
C17 0.070(3) 0.054(2) 0.043(2) 0.0091(18) 0.0189(19) 0.028(2)
C18 0.049(2) 0.056(2) 0.0397(18) 0.0035(17) 0.0027(16) 0.0188(17)
C19 0.0510(19) 0.0370(18) 0.0309(16) 0.0008(13) 0.0058(14) 0.0110(15)
C20 0.074(3) 0.050(2) 0.0407(19) -0.0210(17) 0.0244(19) -0.026(2)
C21 0.094(4) 0.092(4) 0.067(3) 0.002(3) 0.020(3) 0.060(3)
C22 0.047(2) 0.060(2) 0.043(2) -0.0162(17) 0.0008(16) 0.0074(17)
C23 0.0244(13) 0.0256(15) 0.0366(16) 0.0092(12) -0.0024(12) 0.0025(12)
C24 0.0386(19) 0.0334(19) 0.084(3) 0.0179(19) 0.0133(18) -0.0115(15)
C26 0.0371(19) 0.066(2) 0.0384(19) 0.0202(17) 0.0094(15) -0.0076(17)
C27 0.0300(16) 0.0222(15) 0.058(2) 0.0030(14) -0.0017(14) -0.0031(12)
C28 0.0309(17) 0.0231(16) 0.071(2) 0.0039(16) -0.0003(16) -0.0007(13)
C29 0.0316(18) 0.0273(17) 0.090(3) -0.0103(18) -0.0012(18) 0.0016(14)
C30 0.0415(19) 0.042(2) 0.064(2) -0.0198(18) -0.0185(18) 0.0075(16)
C31 0.0331(17) 0.0294(16) 0.061(2) -0.0052(15) -0.0090(15) 0.0015(14)
C32 0.038(2) 0.054(2) 0.074(3) 0.031(2) 0.0120(18) 0.0142(18)
C33 0.062(3) 0.072(3) 0.083(3) -0.045(3) -0.021(2) 0.020(2)
C34 0.045(2) 0.048(2) 0.051(2) -0.0086(17) -0.0085(17) 0.0152(17)
C35 0.0273(15) 0.0436(18) 0.0237(14) 0.0032(13) 0.0072(11) -0.0015(14)
C36 0.0304(16) 0.0462(19) 0.0301(16) 0.0053(14) 0.0078(12) 0.0021(14)
C37 0.0357(17) 0.0441(19) 0.0354(17) 0.0004(14) 0.0094(14) 0.0049(14)
C38 0.0376(18) 0.060(2) 0.0296(16) -0.0104(15) 0.0052(13) 0.0011(16)
C39 0.0291(16) 0.060(2) 0.0317(17) -0.0103(15) -0.0027(13) 0.0062(15)
C40 0.0297(15) 0.055(2) 0.0233(14) -0.0018(13) 0.0050(12) 0.0081(15)
C41 0.0304(18) 0.042(2) 0.059(2) 0.0069(17) 0.0011(16) -0.0007(14)
C42 0.049(2) 0.064(3) 0.049(2) -0.0217(19) 0.0001(17) 0.0037(18)
C43 0.0333(17) 0.052(2) 0.0434(19) 0.0007(16) 0.0013(14) 0.0096(16)
C44 0.067(2) 0.0325(19) 0.073(3) 0.0033(18) 0.025(2) 0.0055(18)
C45 0.054(2) 0.047(2) 0.067(3) 0.0116(19) 0.0094(19) 0.0011(18)
C53 0.040(2) 0.041(2) 0.078(3) -0.0297(19) -0.0108(19) 0.0015(16)
C3A 0.035(3) 0.036(3) 0.026(3) 0.009(3) 0.005(3) -0.006(3)
C25 0.035(2) 0.047(3) 0.038(2) 0.0071(19) 0.0110(19) -0.0084(19)

loop_
_atom_type_symbol
_atom_type_description
_atom_type_scat_dispersion_real
_atom_type_scat_dispersion_imag
_atom_type_scat_source
Ni Ni 0.3393 1.1124 'International Tables Vol C Tables 4.2.6.8 and 6.1.1.4'
C C 0.0033 0.0016 'International Tables Vol C Tables 4.2.6.8 and 6.1.1.4'
H H 0.0000 0.0000 'International Tables Vol C Tables 4.2.6.8 and 6.1.1.4'
N N 0.0061 0.0033 'International Tables Vol C Tables 4.2.6.8 and 6.1.1.4'
Br Br -0.2901 2.4595 'International Tables Vol C Tables 4.2.6.8 and 6.1.1.4'
Cl Cl 0.1484 0.1585 'International Tables Vol C Tables 4.2.6.8 and 6.1.1.4'

loop_
_geom_angle_atom_site_label_1
_geom_angle_atom_site_label_2
_geom_angle_atom_site_label_3
_geom_angle
C23 Ni1 C1 179.27(13)
C1 N1 C5 119.0(2)
C1 N1 C2 124.2(2)
C5 N1 C2 116.7(2)
C1 N2 C14 119.6(2)
C1 N2 C4 124.2(3)
C14 N2 C4 116.2(2)
C23 N3 C27 118.2(2)
C23 N3 C24 124.7(3)
C27 N3 C24 117.1(3)
C23 N4 C35 118.9(2)
C23 N4 C26 124.9(3)
C35 N4 C26 116.2(3)
N2 C1 N1 117.6(2)
N2 C1 Ni1 120.5(2)
N1 C1 Ni1 121.9(2)
C3A C2 N1 110.2(3)
C3A C2 C3 51.2(4)
N1 C2 C3 108.5(3)
C3A C2 H2A 61.5
N1 C2 H2A 110.0
C3 C2 H2A 110.0
C3A C2 H2B 139.5
N1 C2 H2B 110.0
C3 C2 H2B 110.0
H2A C2 H2B 108.4
C3A C2 H2C 109.6
N1 C2 H2C 109.6
C3 C2 H2C 62.2
H2A C2 H2C 139.9
H2B C2 H2C 50.7
C3A C2 H2D 109.6
N1 C2 H2D 109.6
C3 C2 H2D 141.5
H2A C2 H2D 51.3
H2B C2 H2D 60.2
H2C C2 H2D 108.1
C4 C3 C2 110.0(5)
C4 C3 H3A 109.7
C2 C3 H3A 109.7
C4 C3 H3B 109.7
C2 C3 H3B 109.7
H3A C3 H3B 108.2
C3 C4 N2 108.5(4)
C3 C4 C3A 52.2(4)
N2 C4 C3A 110.9(3)
C3 C4 H4A 110.0
N2 C4 H4A 110.0
C3A C4 H4A 60.2
C3 C4 H4B 110.0
N2 C4 H4B 110.0
C3A C4 H4B 138.9
H4A C4 H4B 108.4
C3 C4 H4C 61.3
N2 C4 H4C 109.5
C3A C4 H4C 109.5
H4A C4 H4C 140.2
H4B C4 H4C 51.6
C3 C4 H4D 141.9
N2 C4 H4D 109.5
C3A C4 H4D 109.5
H4A C4 H4D 52.6
H4B C4 H4D 59.1
H4C C4 H4D 108.1
C10 C5 C6 122.2(3)
C10 C5 N1 119.3(3)
C6 C5 N1 118.5(3)
C7 C6 C5 118.0(3)
C7 C6 C11 121.7(3)
C5 C6 C11 120.3(3)
C6 C7 C8 121.9(3)
C6 C7 H7 119.1
C8 C7 H7 119.1
C7 C8 C9 118.3(3)
C7 C8 C12 120.6(3)
C9 C8 C12 121.1(3)
C8 C9 C10 121.8(3)
C8 C9 H9 119.1
C10 C9 H9 119.1
C5 C10 C9 117.8(3)
C5 C10 C13 120.7(3)
C9 C10 C13 121.5(3)
C6 C11 H11A 109.5
C6 C11 H11B 109.5
H11A C11 H11B 109.5
C6 C11 H11C 109.5
H11A C11 H11C 109.5
H11B C11 H11C 109.5
C8 C12 H12A 109.5
C8 C12 H12B 109.5
H12A C12 H12B 109.5
C8 C12 H12C 109.5
H12A C12 H12C 109.5
H12B C12 H12C 109.5
C10 C13 H13A 109.5
C10 C13 H13B 109.5
H13A C13 H13B 109.5
C10 C13 H13C 109.5
H13A C13 H13C 109.5
H13B C13 H13C 109.5
C19 C14 C15 122.5(3)
C19 C14 N2 119.2(3)
C15 C14 N2 118.3(3)
C16 C15 C14 116.7(3)
C16 C15 C20 122.9(3)
C14 C15 C20 120.4(3)
C17 C16 C15 122.6(3)
C17 C16 H16 118.7
C15 C16 H16 118.7
C16 C17 C18 119.5(3)
C16 C17 C21 120.8(4)
C18 C17 C21 119.7(4)
C19 C18 C17 121.0(4)
C19 C18 H18 119.5
C17 C18 H18 119.5
C18 C19 C14 117.8(3)
C18 C19 C22 120.7(3)
C14 C19 C22 121.5(3)
C15 C20 H20A 109.5
C15 C20 H20B 109.5
H20A C20 H20B 109.5
C15 C20 H20C 109.5
H20A C20 H20C 109.5
H20B C20 H20C 109.5
C17 C21 H21A 109.5
C17 C21 H21B 109.5
H21A C21 H21B 109.5
C17 C21 H21C 109.5
H21A C21 H21C 109.5
H21B C21 H21C 109.5
C19 C22 H22A 109.5
C19 C22 H22B 109.5
H22A C22 H22B 109.5
C19 C22 H22C 109.5
H22A C22 H22C 109.5
H22B C22 H22C 109.5
N4 C23 N3 117.3(3)
N4 C23 Ni1 122.2(2)
N3 C23 Ni1 120.5(2)
C25A C24 N3 107.7(6)
C25A C24 C25 56.1(5)
N3 C24 C25 109.0(3)
C25A C24 H24A 110.2
N3 C24 H24A 110.2
C25 C24 H24A 56.9
C25A C24 H24B 110.2
N3 C24 H24B 110.2
C25 C24 H24B 140.8
H24A C24 H24B 108.5
C25A C24 H24C 57.5
N3 C24 H24C 109.9
C25 C24 H24C 109.9
H24A C24 H24C 139.9
H24B C24 H24C 55.3
C25A C24 H24D 142.4
N3 C24 H24D 109.9
C25 C24 H24D 109.9
H24A C24 H24D 55.8
H24B C24 H24D 56.0
H24C C24 H24D 108.3
C24 C25A C26 108.7(8)
C24 C25A H25C 110.0
C26 C25A H25C 110.0
C24 C25A H25D 110.0
C26 C25A H25D 110.0
H25C C25A H25D 108.3
C25 C26 N4 110.0(3)
C25 C26 C25A 53.5(5)
N4 C26 C25A 105.3(5)
C25 C26 H6A 59.1
N4 C26 H6A 110.7
C25A C26 H6A 110.7
C25 C26 H6B 139.1
N4 C26 H6B 110.7
C25A C26 H6B 110.7
H6A C26 H6B 108.8
C25 C26 H6C 109.7
N4 C26 H6C 109.7
C25A C26 H6C 61.3
H6A C26 H6C 139.5
H6B C26 H6C 51.5
C25 C26 H6D 109.7
N4 C26 H6D 109.7
C25A C26 H6D 145.0
H6A C26 H6D 53.5
H6B C26 H6D 59.2
H6C C26 H6D 108.2
C31 C27 C28 121.3(3)
C31 C27 N3 119.8(3)
C28 C27 N3 118.9(3)
C29 C28 C27 118.2(3)
C29 C28 C32 121.1(3)
C27 C28 C32 120.7(4)
C28 C29 C53 122.1(3)
C28 C29 H29 119.0
C53 C29 H29 119.0
C31 C30 C53 122.2(4)
C31 C30 H30 118.9
C53 C30 H30 118.9
C30 C31 C27 118.0(3)
C30 C31 C34 121.4(3)
C27 C31 C34 120.5(3)
C28 C32 H32A 109.5
C28 C32 H32B 109.5
H32A C32 H32B 109.5
C28 C32 H32C 109.5
H32A C32 H32C 109.5
H32B C32 H32C 109.5
C53 C33 H33A 109.5
C53 C33 H33B 109.5
H33A C33 H33B 109.5
C53 C33 H33C 109.5
H33A C33 H33C 109.5
H33B C33 H33C 109.5
C31 C34 H34A 109.5
C31 C34 H34B 109.5
H34A C34 H34B 109.5
C31 C34 H34C 109.5
H34A C34 H34C 109.5
H34B C34 H34C 109.5
C36 C35 C40 122.3(3)
C36 C35 N4 118.4(3)
C40 C35 N4 119.2(3)
C37 C36 C35 117.9(3)
C37 C36 C41 121.3(3)
C35 C36 C41 120.8(3)
C36 C37 C38 122.0(3)
C36 C37 H37 119.0
C38 C37 H37 119.0
C37 C38 C39 118.0(3)
C37 C38 C42 120.4(3)
C39 C38 C42 121.6(3)
C40 C39 C38 122.5(3)
C40 C39 H39 118.8
C38 C39 H39 118.8
C39 C40 C35 117.3(3)
C39 C40 C43 121.4(3)
C35 C40 C43 121.2(3)
C36 C41 H41A 109.5
C36 C41 H41B 109.5
H41A C41 H41B 109.5
C36 C41 H41C 109.5
H41A C41 H41C 109.5
H41B C41 H41C 109.5
C38 C42 H42A 109.5
C38 C42 H42B 109.5
H42A C42 H42B 109.5
C38 C42 H42C 109.5
H42A C42 H42C 109.5
H42B C42 H42C 109.5
C40 C43 H43A 109.5
C40 C43 H43B 109.5
H43A C43 H43B 109.5
C40 C43 H43C 109.5
H43A C43 H43C 109.5
H43B C43 H43C 109.5
Cl2 C44 Cl1 110.5(2)
Cl2 C44 H44A 109.6
Cl1 C44 H44A 109.6
Cl2 C44 H44B 109.6
Cl1 C44 H44B 109.6
H44A C44 H44B 108.1
Cl3 C45 Cl4 111.4(2)
Cl3 C45 H45A 109.3
Cl4 C45 H45A 109.3
Cl3 C45 H45B 109.3
Cl4 C45 H45B 109.3
H45A C45 H45B 108.0
C29 C53 C30 118.1(4)
C29 C53 C33 120.5(3)
C30 C53 C33 121.4(4)
C2 C3A C4 108.6(4)
C2 C3A H3A1 110.0
C4 C3A H3A1 110.0
C2 C3A H3A2 110.0
C4 C3A H3A2 110.0
H3A1 C3A H3A2 108.4
C26 C25 C24 108.3(3)
C26 C25 H25A 110.0
C24 C25 H25A 110.0
C26 C25 H25B 110.0
C24 C25 H25B 110.0
H25A C25 H25B 108.4

loop_
_geom_bond_atom_site_label_1
_geom_bond_atom_site_label_2
_geom_bond_distance
Ni1 C23 1.939(3)
Ni1 C1 1.941(3)
Cl1 C44 1.768(4)
Cl2 C44 1.768(5)
Cl3 C45 1.766(4)
Cl4 C45 1.767(4)
N1 C1 1.345(4)
N1 C5 1.443(4)
N1 C2 1.481(4)
N2 C1 1.341(4)
N2 C14 1.437(4)
N2 C4 1.485(4)
N3 C23 1.339(4)
N3 C27 1.436(4)
N3 C24 1.486(4)
N4 C23 1.337(4)
N4 C35 1.440(4)
N4 C26 1.481(4)
C2 C3A 1.478(6)
C2 C3 1.568(8)
C2 H2A 0.9900
C2 H2B 0.9900
C2 H2C 0.9900
C2 H2D 0.9900
C3 C4 1.435(8)
C3 H3A 0.9900
C3 H3B 0.9900
C4 C3A 1.553(7)
C4 H4A 0.9900
C4 H4B 0.9900
C4 H4C 0.9900
C4 H4D 0.9900
C5 C10 1.389(4)
C5 C6 1.398(4)
C6 C7 1.384(5)
C6 C11 1.508(5)
C7 C8 1.393(5)
C7 H7 0.9500
C8 C9 1.394(5)
C8 C12 1.518(5)
C9 C10 1.394(5)
C9 H9 0.9500
C10 C13 1.505(4)
C11 H11A 0.9800
C11 H11B 0.9800
C11 H11C 0.9800
C12 H12A 0.9800
C12 H12B 0.9800
C12 H12C 0.9800
C13 H13A 0.9800
C13 H13B 0.9800
C13 H13C 0.9800
C14 C19 1.402(5)
C14 C15 1.405(4)
C15 C16 1.397(5)
C15 C20 1.491(6)
C16 C17 1.364(6)
C16 H16 0.9500
C17 C18 1.398(5)
C17 C21 1.540(6)
C18 C19 1.392(5)
C18 H18 0.9500
C19 C22 1.503(5)
C20 H20A 0.9800
C20 H20B 0.9800
C20 H20C 0.9800
C21 H21A 0.9800
C21 H21B 0.9800
C21 H21C 0.9800
C22 H22A 0.9800
C22 H22B 0.9800
C22 H22C 0.9800
C24 C25A 1.380(11)
C24 C25 1.586(6)
C24 H24A 0.9900
C24 H24B 0.9900
C24 H24C 0.9900
C24 H24D 0.9900
C25A C26 1.648(11)
C25A H25C 0.9900
C25A H25D 0.9900
C26 C25 1.454(5)
C26 H6A 0.9900
C26 H6B 0.9900
C26 H6C 0.9900
C26 H6D 0.9900
C27 C31 1.398(5)
C27 C28 1.405(5)
C28 C29 1.382(6)
C28 C32 1.511(6)
C29 C53 1.389(6)
C29 H29 0.9500
C30 C31 1.386(5)
C30 C53 1.392(5)
C30 H30 0.9500
C31 C34 1.510(5)
C32 H32A 0.9800
C32 H32B 0.9800
C32 H32C 0.9800
C33 C53 1.505(6)
C33 H33A 0.9800
C33 H33B 0.9800
C33 H33C 0.9800
C34 H34A 0.9800
C34 H34B 0.9800
C34 H34C 0.9800
C35 C36 1.393(4)
C35 C40 1.400(4)
C36 C37 1.390(5)
C36 C41 1.511(5)
C37 C38 1.391(5)
C37 H37 0.9500
C38 C39 1.393(5)
C38 C42 1.500(5)
C39 C40 1.387(5)
C39 H39 0.9500
C40 C43 1.511(5)
C41 H41A 0.9800
C41 H41B 0.9800
C41 H41C 0.9800
C42 H42A 0.9800
C42 H42B 0.9800
C42 H42C 0.9800
C43 H43A 0.9800
C43 H43B 0.9800
C43 H43C 0.9800
C44 H44A 0.9900
C44 H44B 0.9900
C45 H45A 0.9900
C45 H45B 0.9900
C3A H3A1 0.9900
C3A H3A2 0.9900
C25 H25A 0.9900
C25 H25B 0.9900

loop_
_geom_torsion_atom_site_label_1
_geom_torsion_atom_site_label_2
_geom_torsion_atom_site_label_3
_geom_torsion_atom_site_label_4
_geom_torsion
C14 N2 C1 N1 -177.4(3)
C4 N2 C1 N1 2.8(4)
C14 N2 C1 Ni1 1.2(4)
C4 N2 C1 Ni1 -178.5(2)
C5 N1 C1 N2 -175.2(2)
C2 N1 C1 N2 3.0(4)
C5 N1 C1 Ni1 6.2(4)
C2 N1 C1 Ni1 -175.7(2)
C23 Ni1 C1 N2 -80(10)
C23 Ni1 C1 N1 98(10)
C1 N1 C2 C3A -33.3(5)
C5 N1 C2 C3A 144.9(3)
C1 N1 C2 C3 21.1(5)
C5 N1 C2 C3 -160.7(4)
C3A C2 C3 C4 49.6(5)
N1 C2 C3 C4 -51.8(6)
C2 C3 C4 N2 56.9(5)
C2 C3 C4 C3A -45.6(4)
C1 N2 C4 C3 -34.4(5)
C14 N2 C4 C3 145.8(4)
C1 N2 C4 C3A 21.2(5)
C14 N2 C4 C3A -158.6(3)
C1 N1 C5 C10 -87.4(3)
C2 N1 C5 C10 94.3(3)
C1 N1 C5 C6 95.4(3)
C2 N1 C5 C6 -82.9(3)
C10 C5 C6 C7 -0.3(4)
N1 C5 C6 C7 176.9(3)
C10 C5 C6 C11 179.9(3)
N1 C5 C6 C11 -3.0(4)
C5 C6 C7 C8 1.7(5)
C11 C6 C7 C8 -178.4(3)
C6 C7 C8 C9 -1.2(5)
C6 C7 C8 C12 178.5(3)
C7 C8 C9 C10 -0.8(5)
C12 C8 C9 C10 179.5(3)
C6 C5 C10 C9 -1.6(4)
N1 C5 C10 C9 -178.8(3)
C6 C5 C10 C13 176.5(3)
N1 C5 C10 C13 -0.6(4)
C8 C9 C10 C5 2.2(4)
C8 C9 C10 C13 -176.0(3)
C1 N2 C14 C19 -89.5(3)
C4 N2 C14 C19 90.3(3)
C1 N2 C14 C15 92.9(3)
C4 N2 C14 C15 -87.3(3)
C19 C14 C15 C16 0.3(5)
N2 C14 C15 C16 177.8(3)
C19 C14 C15 C20 178.3(3)
N2 C14 C15 C20 -4.3(4)
C14 C15 C16 C17 0.6(5)
C20 C15 C16 C17 -177.4(4)
C15 C16 C17 C18 -0.6(6)
C15 C16 C17 C21 179.3(4)
C16 C17 C18 C19 -0.3(6)
C21 C17 C18 C19 179.8(4)
C17 C18 C19 C14 1.1(5)
C17 C18 C19 C22 -179.1(3)
C15 C14 C19 C18 -1.2(5)
N2 C14 C19 C18 -178.6(3)
C15 C14 C19 C22 179.0(3)
N2 C14 C19 C22 1.6(5)
C35 N4 C23 N3 -177.4(3)
C26 N4 C23 N3 0.8(4)
C35 N4 C23 Ni1 2.9(4)
C26 N4 C23 Ni1 -178.9(2)
C27 N3 C23 N4 -177.5(3)
C24 N3 C23 N4 2.5(4)
C27 N3 C23 Ni1 2.2(4)
C24 N3 C23 Ni1 -177.7(2)
C1 Ni1 C23 N4 3(10)
C1 Ni1 C23 N3 -177(100)
C23 N3 C24 C25A -36.5(6)
C27 N3 C24 C25A 143.5(6)
C23 N3 C24 C25 23.0(4)
C27 N3 C24 C25 -157.0(3)
N3 C24 C25A C26 60.5(8)
C25 C24 C25A C26 -40.9(5)
C23 N4 C26 C25 -32.0(5)
C35 N4 C26 C25 146.2(3)
C23 N4 C26 C25A 24.2(6)
C35 N4 C26 C25A -157.6(5)
C24 C25A C26 C25 47.5(6)
C24 C25A C26 N4 -56.4(8)
C23 N3 C27 C31 -90.5(4)
C24 N3 C27 C31 89.5(4)
C23 N3 C27 C28 90.9(3)
C24 N3 C27 C28 -89.1(4)
C31 C27 C28 C29 2.0(5)
N3 C27 C28 C29 -179.5(3)
C31 C27 C28 C32 -179.6(3)
N3 C27 C28 C32 -1.0(4)
C27 C28 C29 C53 -0.2(5)
C32 C28 C29 C53 -178.7(3)
C53 C30 C31 C27 0.7(6)
C53 C30 C31 C34 -179.8(4)
C28 C27 C31 C30 -2.2(5)
N3 C27 C31 C30 179.2(3)
C28 C27 C31 C34 178.2(3)
N3 C27 C31 C34 -0.3(5)
C23 N4 C35 C36 95.3(3)
C26 N4 C35 C36 -83.1(3)
C23 N4 C35 C40 -87.8(3)
C26 N4 C35 C40 93.8(3)
C40 C35 C36 C37 0.2(4)
N4 C35 C36 C37 176.9(3)
C40 C35 C36 C41 178.7(3)
N4 C35 C36 C41 -4.6(4)
C35 C36 C37 C38 1.8(4)
C41 C36 C37 C38 -176.7(3)
C36 C37 C38 C39 -1.7(5)
C36 C37 C38 C42 177.1(3)
C37 C38 C39 C40 -0.4(5)
C42 C38 C39 C40 -179.2(3)
C38 C39 C40 C35 2.2(5)
C38 C39 C40 C43 -176.6(3)
C36 C35 C40 C39 -2.1(4)
N4 C35 C40 C39 -178.8(3)
C36 C35 C40 C43 176.7(3)
N4 C35 C40 C43 0.0(4)
C28 C29 C53 C30 -1.2(6)
C28 C29 C53 C33 176.6(4)
C31 C30 C53 C29 1.0(6)
C31 C30 C53 C33 -176.9(4)
N1 C2 C3A C4 53.8(5)
C3 C2 C3A C4 -44.2(4)
C3 C4 C3A C2 48.7(5)
N2 C4 C3A C2 -48.9(5)
N4 C26 C25 C24 54.7(4)
C25A C26 C25 C24 -39.8(5)
C25A C24 C25 C26 47.8(6)
N3 C24 C25 C26 -51.2(4)
